data_1571348
loop_
_publ_author_name
'Tricoire, Maxime'
'Hsueh, Fang-Che'
'Keener, Megan'
'Rajeshkumar, Thayalan'
'Scopelliti, Rosario'
'Zivkovic, Ivica'
'Maron, Laurent'
'Mazzanti, Marinella'

_publ_section_title
;
 Siloxide tripodal ligands as a scaffold for stabilizing lanthanides in
 the +4 oxidation state.
;
_journal_issue 18
_journal_name_full 'Chemical science'
_journal_page_first 6874
_journal_page_last 6883
_journal_paper_doi 10.1039/d4sc00051j
_journal_volume 15
_journal_year 2024
_chemical_formula_moiety 'C72 H69 O6 Pr Si3, 2(C7 H8)'
_chemical_formula_sum 'C86 H85 O6 Pr Si3'
_chemical_formula_weight 1439.71
_space_group_crystal_system triclinic
_space_group_IT_number 2
_space_group_name_Hall '-P 1'
_space_group_name_H-M_alt 'P -1'
_atom_sites_solution_hydrogens geom
_atom_sites_solution_primary dual
_audit_creation_date 2023-09-19
_audit_creation_method
;
Olex2 1.5
(compiled 2023.08.24 svn.re1ec1418 for OlexSys, GUI svn.r6817)
;
_audit_update_record
;
2023-09-22 deposited with the CCDC.	2024-03-22 downloaded from the CCDC.
;
_cell_angle_alpha 106.237(3)
_cell_angle_beta 99.362(3)
_cell_angle_gamma 93.699(3)
_cell_formula_units_Z 2
_cell_length_a 11.1967(4)
_cell_length_b 14.3423(5)
_cell_length_c 24.4587(6)
_cell_measurement_reflns_used 20542
_cell_measurement_temperature 200.00(10)
_cell_measurement_theta_max 72.3070
_cell_measurement_theta_min 3.1710
_cell_volume 3695.7(2)
_computing_cell_refinement 'CrysAlisPro 1.171.42.85a (Rigaku OD, 2023)'
_computing_data_collection 'CrysAlisPro 1.171.42.85a (Rigaku OD, 2023)'
_computing_data_reduction 'CrysAlisPro 1.171.42.85a (Rigaku OD, 2023)'
_computing_molecular_graphics 'Olex2 1.5 (Dolomanov et al., 2009)'
_computing_publication_material 'Olex2 1.5 (Dolomanov et al., 2009)'
_computing_structure_refinement 'SHELXL 2019/3 (Sheldrick, 2015)'
_computing_structure_solution 'SHELXT  (Sheldrick, 2015)'
_diffrn_ambient_environment N~2~
_diffrn_ambient_temperature 200.00(10)
_diffrn_detector 'CCD plate'
_diffrn_detector_area_resol_mean 10.2665
_diffrn_detector_type Atlas
_diffrn_measured_fraction_theta_full 0.999
_diffrn_measured_fraction_theta_max 0.974
_diffrn_measurement_details
;
List of Runs (angles in degrees, time in seconds):

  # Type    Start    End  Width  t~exp~   \w     \q     \k     \f   Frames
#--------------------------------------------------------------------------
  1  \w   -115.00 -66.00   1.00    5.00    --  -43.01-140.00 -38.00   49
  2  \w    -98.00 -54.00   1.00    5.00    --  -43.01 140.00  21.00   44
  3  \w    -73.00 -48.00   1.00    5.00    --  -43.01 129.00-152.00   25
  4  \w     41.00  66.00   1.00    5.00    --   43.01-129.00 135.00   25
  5  \w     71.00  96.00   1.00    5.00    --   43.01-140.00 -38.00   25
  6  \w     94.00 131.00   1.00   20.00    --  103.18 140.00  21.00   37
  7  \w     70.00 112.00   1.00   20.00    --  103.18-129.00 135.00   42
  8  \w    111.00 136.00   1.00   20.00    --  103.18 129.00-152.00   25
  9  \w     68.00 116.00   1.00   20.00    --  103.18-140.00 -38.00   48
 10  \w    -66.00  31.00   1.00    5.00    --  -43.01  37.00 -30.00   97
 11  \w   -115.00 -20.00   1.00    5.00    --  -43.01 -37.00 -30.00   95
 12  \w     20.00 113.00   1.00    5.00    --   43.01  37.00-150.00   93
 13  \w    126.00 175.00   1.00   20.00    --  103.18 111.00 -30.00   49
 14  \w     42.00 109.00   1.00   20.00    --  103.18-111.00-180.00   67
 15  \w     37.00  79.00   1.00   20.00    --  103.18 -61.00-180.00   42
 16  \w     80.00 177.00   1.00   20.00    --  103.18  30.00-150.00   97
 17  \w     36.00  80.00   1.00   20.00    --  103.18-111.00  30.00   44
 18  \w     34.00 115.00   1.00   20.00    --  103.18 -30.00-180.00   81
 19  \w     33.00 121.00   1.00   20.00    --  103.18 -30.00 -30.00   88
 20  \w     86.00 135.00   1.00   20.00    --  103.18 -77.00 -60.00   49
 21  \w    104.00 167.00   1.00   20.00    --  103.18 111.00-120.00   63
 22  \w    107.00 163.00   1.00   20.00    --  103.18 111.00  90.00   56
 23  \w     57.00 109.00   1.00   20.00    --  103.18-111.00 -30.00   52
 24  \w     86.00 164.00   1.00   20.00    --  103.18  45.00 150.00   78
;
_diffrn_measurement_device 'four-circle diffractometer'
_diffrn_measurement_device_type 'SuperNova, Dual, Cu at home/near, Atlas'
_diffrn_measurement_method '\w scans'
_diffrn_orient_matrix_type 'CrysAlisPro convention (1999,Acta A55,543-557)'
_diffrn_orient_matrix_UB_11 0.0243071000
_diffrn_orient_matrix_UB_12 0.0493166000
_diffrn_orient_matrix_UB_13 0.0659908000
_diffrn_orient_matrix_UB_21 -0.0484336000
_diffrn_orient_matrix_UB_22 0.0931398000
_diffrn_orient_matrix_UB_23 -0.0100740000
_diffrn_orient_matrix_UB_31 -0.1295174000
_diffrn_orient_matrix_UB_32 -0.0397525000
_diffrn_orient_matrix_UB_33 0.0024941000
_diffrn_radiation_monochromator mirror
_diffrn_radiation_probe x-ray
_diffrn_radiation_type 'Cu K\a'
_diffrn_radiation_wavelength 1.54184
_diffrn_reflns_av_R_equivalents 0.0257
_diffrn_reflns_av_unetI/netI 0.0321
_diffrn_reflns_Laue_measured_fraction_full 0.999
_diffrn_reflns_Laue_measured_fraction_max 0.974
_diffrn_reflns_limit_h_max 11
_diffrn_reflns_limit_h_min -13
_diffrn_reflns_limit_k_max 17
_diffrn_reflns_limit_k_min -17
_diffrn_reflns_limit_l_max 29
_diffrn_reflns_limit_l_min -25
_diffrn_reflns_number 32715
_diffrn_reflns_point_group_measured_fraction_full 0.999
_diffrn_reflns_point_group_measured_fraction_max 0.974
_diffrn_reflns_theta_full 67.684
_diffrn_reflns_theta_max 72.480
_diffrn_reflns_theta_min 3.231
_diffrn_source 'micro-focus sealed X-ray tube'
_diffrn_source_type 'SuperNova (Cu) X-ray Source'
_exptl_absorpt_coefficient_mu 5.938
_exptl_absorpt_correction_T_max 0.751
_exptl_absorpt_correction_T_min 0.608
_exptl_absorpt_correction_type analytical
_exptl_absorpt_process_details
;
CrysAlisPro 1.171.42.85a (Rigaku Oxford Diffraction, 2023)
Analytical numeric absorption correction using a multifaceted crystal
model based on expressions derived by R.C. Clark & J.S. Reid.
(Clark, R. C. & Reid, J. S. (1995). Acta Cryst. A51, 887-897)
Empirical absorption correction using spherical harmonics,
implemented in SCALE3 ABSPACK scaling algorithm.
;
_exptl_crystal_colour 'clear pale colourless'
_exptl_crystal_density_diffrn 1.294
_exptl_crystal_description prism
_exptl_crystal_F_000 1500
_exptl_crystal_size_max 0.12
_exptl_crystal_size_mid 0.107
_exptl_crystal_size_min 0.058
_refine_diff_density_max 0.630
_refine_diff_density_min -0.342
_refine_diff_density_rms 0.051
_refine_ls_extinction_method none
_refine_ls_goodness_of_fit_ref 1.021
_refine_ls_hydrogen_treatment constr
_refine_ls_matrix_type full
_refine_ls_number_parameters 942
_refine_ls_number_reflns 14258
_refine_ls_number_restraints 418
_refine_ls_restrained_S_all 1.036
_refine_ls_R_factor_all 0.0312
_refine_ls_R_factor_gt 0.0270
_refine_ls_shift/su_max 0.001
_refine_ls_shift/su_mean 0.000
_refine_ls_structure_factor_coef Fsqd
_refine_ls_weighting_details 'w=1/[\s^2^(Fo^2^)+(0.0411P)^2^+0.4214P] where P=(Fo^2^+2Fc^2^)/3'
_refine_ls_weighting_scheme calc
_refine_ls_wR_factor_gt 0.0668
_refine_ls_wR_factor_ref 0.0692
_reflns_Friedel_coverage 0.000
_reflns_number_gt 13154
_reflns_number_total 14258
_reflns_threshold_expression 'I > 2\s(I)'
_cod_data_source_file d4sc00051j2.cif
_cod_data_source_block mt-245
_cod_depositor_comments 'Adding full bibliography for 1571342--1571354.cif.'
_cod_database_code 1571348
_shelx_shelxl_version_number 2019/3
_chemical_oxdiff_formula 'C86 H85 O6 Si3 Pr1'
_shelx_space_group_comment
;
The symmetry employed for this shelxl refinement is uniquely defined
by the following loop, which should always be used as a source of
symmetry information in preference to the above space-group names.
They are only intended as comments.
;
_shelx_estimated_absorpt_t_max 0.725
_shelx_estimated_absorpt_t_min 0.536
_olex2_refinement_description
;
1. Fixed Uiso
 At 1.2 times of:
  All C(H) groups, All C(H,H) groups
 At 1.5 times of:
  All C(H,H,H) groups
2. Restrained distances
 C84-C90 = C97-C91
 1.5 with sigma of 0.02
 C96-C97
 2.5 with sigma of 0.02
 C92-C97
 2.5 with sigma of 0.02
 C69-C70 \\sim C74-C73 \\sim C75-C74 \\sim C70-C71 \\sim C76-C75 \\sim C72-C71
 with sigma of 0.02
 O6-C69 \\sim O6-C73 \\sim O6-C72 \\sim O6-C76
 with sigma of 0.02
3. Uiso/Uaniso restraints and constraints
C84 \\sim C85 \\sim C86 \\sim C87 \\sim C88 \\sim C89 \\sim C90 \\sim C91 \\sim
C96 \\sim C95 \\sim C94 \\sim C93 \\sim C92 \\sim C97: within 2A with sigma of
0.01 and sigma for terminal atoms of 0.02 within 2A
O6 \\sim C69 \\sim C70 \\sim C71 \\sim C72 \\sim C73 \\sim C74 \\sim C75 \\sim
C76: within 2A with sigma of 0.02 and sigma for terminal atoms of 0.04 within 2A
4. Rigid body (RIGU) restrains
 C78, C77, C82, C83, C79, C81, C80
 with sigma for 1-2 distances of 0.001 and sigma for 1-3 distances of 0.001
5. Others
 Sof(C91)=Sof(C96)=Sof(H96)=Sof(C95)=Sof(H95)=Sof(C94)=Sof(H94)=Sof(C93)=
 Sof(H93)=Sof(C92)=Sof(H92)=Sof(C97)=Sof(H97A)=Sof(H97B)=Sof(H97C)=1-FVAR(1)
 Sof(C84)=Sof(C85)=Sof(H85)=Sof(C86)=Sof(H86)=Sof(C87)=Sof(H87)=Sof(C88)=
 Sof(H88)=Sof(C89)=Sof(H89)=Sof(C90)=Sof(H90A)=Sof(H90B)=Sof(H90C)=FVAR(1)
 Sof(C73)=Sof(H73A)=Sof(H73B)=Sof(C74)=Sof(H74A)=Sof(H74B)=Sof(C75)=Sof(H75A)=
 Sof(H75B)=Sof(C76)=Sof(H76A)=Sof(H76B)=1-FVAR(2)
 Sof(C69)=Sof(H69A)=Sof(H69B)=Sof(C70)=Sof(H70A)=Sof(H70B)=Sof(C71)=Sof(H71A)=
 Sof(H71B)=Sof(C72)=Sof(H72A)=Sof(H72B)=FVAR(2)
 Fixed X: Pr1(0.59167)
 Fixed Y: Pr1(0.53889)
 Fixed Z: Pr1(0.75857)
6.a Secondary CH2 refined with riding coordinates:
 C61(H61A,H61B), C62(H62A,H62B), C63(H63A,H63B), C64(H64A,H64B), C65(H65A,
 H65B), C66(H66A,H66B), C67(H67A,H67B), C68(H68A,H68B), C69(H69A,H69B),
 C70(H70A,H70B), C71(H71A,H71B), C72(H72A,H72B), C73(H73A,H73B), C74(H74A,H74B),
  C75(H75A,H75B), C76(H76A,H76B)
6.b Aromatic/amide H refined with riding coordinates:
 C2(H2), C4(H4), C6(H6), C8(H8), C9(H9), C10(H10), C11(H11), C14(H14),
 C15(H15), C16(H16), C17(H17), C18(H18), C20(H20), C21(H21), C22(H22), C23(H23),
  C24(H24), C26(H26), C27(H27), C28(H28), C29(H29), C32(H32), C33(H33),
 C34(H34), C35(H35), C36(H36), C38(H38), C39(H39), C40(H40), C41(H41), C42(H42),
  C44(H44), C45(H45), C46(H46), C47(H47), C50(H50), C51(H51), C52(H52),
 C53(H53), C54(H54), C56(H56), C57(H57), C58(H58), C59(H59), C60(H60), C78(H78),
  C79(H79), C80(H80), C81(H81), C82(H82), C85(H85), C86(H86), C87(H87),
 C88(H88), C89(H89), C96(H96), C95(H95), C94(H94), C93(H93), C92(H92)
6.c Fitted hexagon refined as free rotating group:
 C84(C85,C86,C87,C88,C89), C91(C96,C95,C94,C93,C92)
6.d Idealised Me refined as rotating group:
 C83(H83A,H83B,H83C), C90(H90A,H90B,H90C), C97(H97A,H97B,H97C)
;
_olex2_date_sample_data_collection 2023-03-09
_olex2_submission_special_instructions 'No special instructions were received'
_oxdiff_exptl_absorpt_empirical_details
;
Empirical correction (ABSPACK) includes:
- Absorption correction using spherical harmonics
- Frame scaling
- Detector area scaling
- B-factor correction
;
_oxdiff_exptl_absorpt_empirical_full_max 1.166
_oxdiff_exptl_absorpt_empirical_full_min 0.860

loop_
_space_group_symop_operation_xyz
'x, y, z'
'-x, -y, -z'

loop_
_atom_site_label
_atom_site_type_symbol
_atom_site_fract_x
_atom_site_fract_y
_atom_site_fract_z
_atom_site_U_iso_or_equiv
_atom_site_adp_type
_atom_site_occupancy
_atom_site_site_symmetry_order
_atom_site_calc_flag
_atom_site_refinement_flags_posn
_atom_site_refinement_flags_adp
_atom_site_refinement_flags_occupancy
_atom_site_disorder_assembly
_atom_site_disorder_group
Pr1 Pr 0.591670 0.538890 0.758570 0.02463(4) Uani 1 1 d . . . . .
Si1 Si 0.73050(5) 0.62441(4) 0.91929(2) 0.02867(11) Uani 1 1 d . . . . .
Si2 Si 0.69799(5) 0.74773(4) 0.70454(2) 0.02788(11) Uani 1 1 d . . . . .
Si3 Si 0.76545(5) 0.34005(4) 0.68107(2) 0.02812(11) Uani 1 1 d . . . . .
O1 O 0.67363(13) 0.58997(12) 0.85189(6) 0.0336(3) Uani 1 1 d . . . . .
O2 O 0.65578(13) 0.65908(11) 0.72696(7) 0.0340(3) Uani 1 1 d . . . . .
O3 O 0.68754(14) 0.42098(11) 0.71185(7) 0.0345(3) Uani 1 1 d . . . . .
O4 O 0.45782(17) 0.40354(13) 0.78095(9) 0.0480(4) Uani 1 1 d . . . . .
O5 O 0.41049(15) 0.63011(13) 0.78817(8) 0.0431(4) Uani 1 1 d . . . . .
O6 O 0.42045(16) 0.48087(15) 0.66649(8) 0.0510(5) Uani 1 1 d D U . . .
C1 C 0.93978(17) 0.67036(14) 0.84476(9) 0.0259(4) Uani 1 1 d . . . . .
C2 C 0.93569(17) 0.70575(15) 0.79709(9) 0.0282(4) Uani 1 1 d . . . . .
H2 H 0.928176 0.772977 0.801659 0.034 Uiso 1 1 calc R U . . .
C3 C 0.94246(17) 0.64387(15) 0.74270(9) 0.0270(4) Uani 1 1 d . . . . .
C4 C 0.95715(18) 0.54557(15) 0.73664(9) 0.0284(4) Uani 1 1 d . . . . .
H4 H 0.966871 0.503978 0.700257 0.034 Uiso 1 1 calc R U . . .
C5 C 0.95765(17) 0.50793(15) 0.78364(9) 0.0273(4) Uani 1 1 d . . . . .
C6 C 0.94859(17) 0.57092(15) 0.83725(9) 0.0276(4) Uani 1 1 d . . . . .
H6 H 0.948384 0.545866 0.869322 0.033 Uiso 1 1 calc R U . . .
C7 C 0.94395(18) 0.73849(15) 0.90366(9) 0.0283(4) Uani 1 1 d . . . . .
C8 C 1.0350(2) 0.81822(16) 0.92293(11) 0.0353(5) Uani 1 1 d . . . . .
H8 H 1.086572 0.828761 0.897448 0.042 Uiso 1 1 calc R U . . .
C9 C 1.0513(2) 0.88184(17) 0.97837(12) 0.0434(6) Uani 1 1 d . . . . .
H9 H 1.113992 0.935222 0.990911 0.052 Uiso 1 1 calc R U . . .
C10 C 0.9764(2) 0.86756(18) 1.01525(11) 0.0445(6) Uani 1 1 d . . . . .
H10 H 0.987903 0.910347 1.053625 0.053 Uiso 1 1 calc R U . . .
C11 C 0.8837(2) 0.79031(18) 0.99619(10) 0.0382(5) Uani 1 1 d . . . . .
H11 H 0.831403 0.782092 1.021852 0.046 Uiso 1 1 calc R U . . .
C12 C 0.86448(19) 0.72387(15) 0.94029(9) 0.0294(4) Uani 1 1 d . . . . .
C13 C 0.6128(2) 0.68023(17) 0.96127(10) 0.0360(5) Uani 1 1 d . . . . .
C14 C 0.5798(3) 0.7709(2) 0.95936(13) 0.0490(6) Uani 1 1 d . . . . .
H14 H 0.623649 0.806999 0.940338 0.059 Uiso 1 1 calc R U . . .
C15 C 0.4849(3) 0.8106(2) 0.98425(17) 0.0658(9) Uani 1 1 d . . . . .
H15 H 0.464570 0.873059 0.982430 0.079 Uiso 1 1 calc R U . . .
C16 C 0.4201(3) 0.7584(3) 1.01180(16) 0.0681(9) Uani 1 1 d . . . . .
H16 H 0.354626 0.784894 1.028800 0.082 Uiso 1 1 calc R U . . .
C17 C 0.4500(3) 0.6689(3) 1.01463(15) 0.0619(8) Uani 1 1 d . . . . .
H17 H 0.405165 0.633136 1.033521 0.074 Uiso 1 1 calc R U . . .
C18 C 0.5458(2) 0.6301(2) 0.98992(12) 0.0470(6) Uani 1 1 d . . . . .
H18 H 0.566353 0.568007 0.992538 0.056 Uiso 1 1 calc R U . . .
C19 C 0.78081(19) 0.51695(17) 0.94276(10) 0.0350(5) Uani 1 1 d . . . . .
C20 C 0.8191(2) 0.5214(2) 1.00095(12) 0.0489(6) Uani 1 1 d . . . . .
H20 H 0.816711 0.580139 1.030501 0.059 Uiso 1 1 calc R U . . .
C21 C 0.8604(3) 0.4414(3) 1.01611(16) 0.0628(8) Uani 1 1 d . . . . .
H21 H 0.884657 0.445949 1.055919 0.075 Uiso 1 1 calc R U . . .
C22 C 0.8670(3) 0.3565(2) 0.97495(17) 0.0622(9) Uani 1 1 d . . . . .
H22 H 0.895870 0.302297 0.985982 0.075 Uiso 1 1 calc R U . . .
C23 C 0.8316(3) 0.3496(2) 0.91736(16) 0.0571(8) Uani 1 1 d . . . . .
H23 H 0.836777 0.290861 0.888358 0.068 Uiso 1 1 calc R U . . .
C24 C 0.7880(2) 0.42908(18) 0.90154(12) 0.0426(5) Uani 1 1 d . . . . .
H24 H 0.762593 0.423144 0.861601 0.051 Uiso 1 1 calc R U . . .
C25 C 0.93956(19) 0.68390(15) 0.69253(9) 0.0292(4) Uani 1 1 d . . . . .
C26 C 1.0397(2) 0.67400(17) 0.66437(10) 0.0367(5) Uani 1 1 d . . . . .
H26 H 1.102925 0.638569 0.676027 0.044 Uiso 1 1 calc R U . . .
C27 C 1.0481(2) 0.7149(2) 0.61994(12) 0.0440(6) Uani 1 1 d . . . . .
H27 H 1.116981 0.708045 0.601606 0.053 Uiso 1 1 calc R U . . .
C28 C 0.9566(2) 0.7653(2) 0.60253(11) 0.0452(6) Uani 1 1 d . . . . .
H28 H 0.962249 0.794350 0.572448 0.054 Uiso 1 1 calc R U . . .
C29 C 0.8554(2) 0.77369(18) 0.62906(11) 0.0397(5) Uani 1 1 d . . . . .
H29 H 0.792096 0.807979 0.616174 0.048 Uiso 1 1 calc R U . . .
C30 C 0.84350(19) 0.73335(16) 0.67417(9) 0.0309(4) Uani 1 1 d . . . . .
C31 C 0.5749(2) 0.75560(16) 0.64389(10) 0.0327(4) Uani 1 1 d . . . . .
C32 C 0.5611(3) 0.6925(2) 0.58774(12) 0.0495(6) Uani 1 1 d . . . . .
H32 H 0.621491 0.650115 0.578539 0.059 Uiso 1 1 calc R U . . .
C33 C 0.4621(3) 0.6898(3) 0.54504(13) 0.0596(8) Uani 1 1 d . . . . .
H33 H 0.455310 0.646147 0.507168 0.072 Uiso 1 1 calc R U . . .
C34 C 0.3730(2) 0.7507(2) 0.55751(13) 0.0546(7) Uani 1 1 d . . . . .
H34 H 0.305034 0.749265 0.528320 0.066 Uiso 1 1 calc R U . . .
C35 C 0.3837(2) 0.8128(2) 0.61226(13) 0.0499(6) Uani 1 1 d . . . . .
H35 H 0.322685 0.854723 0.621141 0.060 Uiso 1 1 calc R U . . .
C36 C 0.4833(2) 0.81512(18) 0.65507(11) 0.0398(5) Uani 1 1 d . . . . .
H36 H 0.488748 0.858529 0.692911 0.048 Uiso 1 1 calc R U . . .
C37 C 0.72027(19) 0.86674(16) 0.76487(10) 0.0325(4) Uani 1 1 d . . . . .
C38 C 0.7418(2) 0.95815(18) 0.75569(12) 0.0414(5) Uani 1 1 d . . . . .
H38 H 0.741258 0.961446 0.717396 0.050 Uiso 1 1 calc R U . . .
C39 C 0.7637(3) 1.04364(19) 0.80134(14) 0.0518(6) Uani 1 1 d . . . . .
H39 H 0.777593 1.104762 0.794082 0.062 Uiso 1 1 calc R U . . .
C40 C 0.7655(3) 1.0405(2) 0.85759(13) 0.0551(7) Uani 1 1 d . . . . .
H40 H 0.781044 1.099137 0.888916 0.066 Uiso 1 1 calc R U . . .
C41 C 0.7445(3) 0.9512(2) 0.86776(12) 0.0526(6) Uani 1 1 d . . . . .
H41 H 0.745221 0.948466 0.906172 0.063 Uiso 1 1 calc R U . . .
C42 C 0.7223(2) 0.86567(18) 0.82189(11) 0.0396(5) Uani 1 1 d . . . . .
H42 H 0.708180 0.804871 0.829491 0.048 Uiso 1 1 calc R U . . .
C43 C 0.97372(19) 0.40313(15) 0.77769(9) 0.0295(4) Uani 1 1 d . . . . .
C44 C 1.0648(2) 0.38410(18) 0.81800(11) 0.0407(5) Uani 1 1 d . . . . .
H44 H 1.111889 0.437225 0.847785 0.049 Uiso 1 1 calc R U . . .
C45 C 1.0880(3) 0.2894(2) 0.81557(13) 0.0505(6) Uani 1 1 d . . . . .
H45 H 1.149307 0.277845 0.843908 0.061 Uiso 1 1 calc R U . . .
C46 C 1.0216(3) 0.21204(19) 0.77173(13) 0.0494(6) Uani 1 1 d . . . . .
H46 H 1.038411 0.147002 0.769060 0.059 Uiso 1 1 calc R U . . .
C47 C 0.9299(2) 0.22970(17) 0.73145(12) 0.0406(5) Uani 1 1 d . . . . .
H47 H 0.884730 0.175775 0.701494 0.049 Uiso 1 1 calc R U . . .
C48 C 0.90166(19) 0.32417(15) 0.73347(10) 0.0301(4) Uani 1 1 d . . . . .
C49 C 0.6648(2) 0.22009(15) 0.64782(10) 0.0341(5) Uani 1 1 d . . . . .
C50 C 0.6306(2) 0.15955(19) 0.67971(13) 0.0458(6) Uani 1 1 d . . . . .
H50 H 0.666187 0.174850 0.719630 0.055 Uiso 1 1 calc R U . . .
C51 C 0.5455(3) 0.0772(2) 0.65454(16) 0.0578(7) Uani 1 1 d . . . . .
H51 H 0.524684 0.036659 0.677165 0.069 Uiso 1 1 calc R U . . .
C52 C 0.4912(3) 0.0542(2) 0.59686(16) 0.0610(8) Uani 1 1 d . . . . .
H52 H 0.433179 -0.001979 0.579662 0.073 Uiso 1 1 calc R U . . .
C53 C 0.5217(3) 0.1133(2) 0.56451(14) 0.0568(7) Uani 1 1 d . . . . .
H53 H 0.483732 0.098579 0.524929 0.068 Uiso 1 1 calc R U . . .
C54 C 0.6081(2) 0.19463(18) 0.58961(12) 0.0428(5) Uani 1 1 d . . . . .
H54 H 0.629067 0.234098 0.566438 0.051 Uiso 1 1 calc R U . . .
C55 C 0.8225(2) 0.36905(16) 0.61867(10) 0.0330(4) Uani 1 1 d . . . . .
C56 C 0.9016(2) 0.31047(18) 0.59001(11) 0.0421(5) Uani 1 1 d . . . . .
H56 H 0.924477 0.255274 0.601678 0.051 Uiso 1 1 calc R U . . .
C57 C 0.9472(3) 0.3314(2) 0.54493(13) 0.0520(7) Uani 1 1 d . . . . .
H57 H 1.000768 0.290545 0.525953 0.062 Uiso 1 1 calc R U . . .
C58 C 0.9151(3) 0.4111(2) 0.52749(12) 0.0544(7) Uani 1 1 d . . . . .
H58 H 0.946057 0.424994 0.496340 0.065 Uiso 1 1 calc R U . . .
C59 C 0.8380(3) 0.4707(2) 0.55519(12) 0.0500(6) Uani 1 1 d . . . . .
H59 H 0.816464 0.526186 0.543506 0.060 Uiso 1 1 calc R U . . .
C60 C 0.7919(2) 0.44931(17) 0.60045(11) 0.0396(5) Uani 1 1 d . . . . .
H60 H 0.738327 0.490463 0.619227 0.048 Uiso 1 1 calc R U . . .
C61 C 0.4595(3) 0.3860(2) 0.83617(15) 0.0637(8) Uani 1 1 d . . . . .
H61A H 0.385329 0.405737 0.851408 0.076 Uiso 1 1 calc R U . . .
H61B H 0.531984 0.423048 0.864675 0.076 Uiso 1 1 calc R U . . .
C62 C 0.4638(5) 0.2795(3) 0.8247(2) 0.0925(13) Uani 1 1 d . . . . .
H62A H 0.429919 0.255394 0.853875 0.111 Uiso 1 1 calc R U . . .
H62B H 0.548266 0.262870 0.824869 0.111 Uiso 1 1 calc R U . . .
C63 C 0.3856(4) 0.2372(2) 0.76527(19) 0.0796(12) Uani 1 1 d . . . . .
H63A H 0.300066 0.220316 0.768035 0.096 Uiso 1 1 calc R U . . .
H63B H 0.416506 0.177763 0.743163 0.096 Uiso 1 1 calc R U . . .
C64 C 0.3950(3) 0.3179(2) 0.73668(17) 0.0676(9) Uani 1 1 d . . . . .
H64A H 0.440992 0.298961 0.704719 0.081 Uiso 1 1 calc R U . . .
H64B H 0.312782 0.330660 0.720605 0.081 Uiso 1 1 calc R U . . .
C65 C 0.3396(3) 0.6037(3) 0.82668(18) 0.0698(10) Uani 1 1 d . . . . .
H65A H 0.394120 0.595569 0.860776 0.084 Uiso 1 1 calc R U . . .
H65B H 0.287675 0.541044 0.806517 0.084 Uiso 1 1 calc R U . . .
C66 C 0.2641(3) 0.6807(3) 0.84514(18) 0.0685(9) Uani 1 1 d . . . . .
H66A H 0.272732 0.701286 0.887880 0.082 Uiso 1 1 calc R U . . .
H66B H 0.177335 0.657786 0.827661 0.082 Uiso 1 1 calc R U . . .
C67 C 0.3067(5) 0.7613(3) 0.8255(2) 0.0980(16) Uani 1 1 d . . . . .
H67A H 0.237979 0.780553 0.801595 0.118 Uiso 1 1 calc R U . . .
H67B H 0.341288 0.818551 0.859179 0.118 Uiso 1 1 calc R U . . .
C68 C 0.3984(3) 0.7302(2) 0.7917(2) 0.0725(11) Uani 1 1 d . . . . .
H68A H 0.374349 0.737055 0.752341 0.087 Uiso 1 1 calc R U . . .
H68B H 0.477039 0.771125 0.810282 0.087 Uiso 1 1 calc R U . . .
C69 C 0.2896(6) 0.4930(9) 0.6595(3) 0.061(2) Uani 0.469(11) 1 d D U P A 1
H69A H 0.272457 0.548574 0.690698 0.073 Uiso 0.469(11) 1 calc R U P A 1
H69B H 0.239088 0.432761 0.657982 0.073 Uiso 0.469(11) 1 calc R U P A 1
C70 C 0.2713(12) 0.5139(7) 0.6007(5) 0.059(2) Uani 0.469(11) 1 d D U P A 1
H70A H 0.318819 0.575454 0.602033 0.071 Uiso 0.469(11) 1 calc R U P A 1
H70B H 0.184402 0.513758 0.584251 0.071 Uiso 0.469(11) 1 calc R U P A 1
C71 C 0.3256(11) 0.4217(10) 0.5692(6) 0.070(3) Uani 0.469(11) 1 d D U P A 1
H71A H 0.331377 0.419350 0.528900 0.084 Uiso 0.469(11) 1 calc R U P A 1
H71B H 0.280073 0.360515 0.569656 0.084 Uiso 0.469(11) 1 calc R U P A 1
C72 C 0.4521(10) 0.4450(8) 0.6102(4) 0.050(2) Uani 0.469(11) 1 d D U P A 1
H72A H 0.494038 0.385505 0.606965 0.060 Uiso 0.469(11) 1 calc R U P A 1
H72B H 0.504769 0.495290 0.601686 0.060 Uiso 0.469(11) 1 calc R U P A 1
C73 C 0.3301(7) 0.5437(6) 0.6528(3) 0.059(2) Uani 0.531(11) 1 d D U P A 2
H73A H 0.369937 0.604352 0.648556 0.071 Uiso 0.531(11) 1 calc R U P A 2
H73B H 0.280751 0.561488 0.683450 0.071 Uiso 0.531(11) 1 calc R U P A 2
C74 C 0.2511(11) 0.4824(10) 0.5954(5) 0.082(3) Uani 0.531(11) 1 d D U P A 2
H74A H 0.196403 0.429422 0.600280 0.098 Uiso 0.531(11) 1 calc R U P A 2
H74B H 0.203119 0.522604 0.575199 0.098 Uiso 0.531(11) 1 calc R U P A 2
C75 C 0.3547(10) 0.4438(9) 0.5656(6) 0.063(3) Uani 0.531(11) 1 d D U P A 2
H75A H 0.399813 0.495568 0.554843 0.075 Uiso 0.531(11) 1 calc R U P A 2
H75B H 0.324488 0.387843 0.530565 0.075 Uiso 0.531(11) 1 calc R U P A 2
C76 C 0.4346(11) 0.4118(7) 0.6133(4) 0.055(2) Uani 0.531(11) 1 d D U P A 2
H76A H 0.406045 0.344370 0.612046 0.066 Uiso 0.531(11) 1 calc R U P A 2
H76B H 0.520931 0.414905 0.608734 0.066 Uiso 0.531(11) 1 calc R U P A 2
C77 C 0.1824(3) 0.0390(3) 0.5010(2) 0.0875(10) Uani 1 1 d . . . . .
C78 C 0.1959(4) 0.1360(3) 0.5335(3) 0.0985(12) Uani 1 1 d . . . . .
H78 H 0.216557 0.185536 0.516676 0.118 Uiso 1 1 calc R U . . .
C79 C 0.1799(5) 0.1609(4) 0.5889(3) 0.1166(15) Uani 1 1 d . . . . .
H79 H 0.187687 0.228272 0.609981 0.140 Uiso 1 1 calc R U . . .
C80 C 0.1519(5) 0.0906(5) 0.6170(3) 0.1251(15) Uani 1 1 d . . . . .
H80 H 0.140938 0.108712 0.656152 0.150 Uiso 1 1 calc R U . . .
C81 C 0.1419(4) -0.0030(5) 0.5851(3) 0.1171(14) Uani 1 1 d . . . . .
H81 H 0.124328 -0.052515 0.602469 0.141 Uiso 1 1 calc R U . . .
C82 C 0.1559(4) -0.0306(3) 0.5279(3) 0.0969(11) Uani 1 1 d . . . . .
H82 H 0.147300 -0.098060 0.506923 0.116 Uiso 1 1 calc R U . . .
C83 C 0.1979(5) 0.0122(5) 0.4406(3) 0.1244(18) Uani 1 1 d . . . . .
H83A H 0.126096 0.025543 0.416441 0.187 Uiso 1 1 calc R U . . .
H83B H 0.207274 -0.057609 0.427465 0.187 Uiso 1 1 calc R U . . .
H83C H 0.270588 0.050579 0.437355 0.187 Uiso 1 1 calc R U . . .
C84 C 0.1908(3) 0.9793(3) 0.78561(19) 0.0692(13) Uani 0.622(5) 1 d DG U P B 1
C85 C 0.1918(4) 1.0197(4) 0.8444(2) 0.0834(16) Uani 0.622(5) 1 d G U P B 1
H85 H 0.117118 1.026293 0.858076 0.100 Uiso 0.622(5) 1 calc R U P B 1
C86 C 0.3019(5) 1.0504(4) 0.88321(16) 0.115(2) Uani 0.622(5) 1 d G U P B 1
H86 H 0.302627 1.077964 0.923394 0.138 Uiso 0.622(5) 1 calc R U P B 1
C87 C 0.4111(3) 1.0406(4) 0.8632(2) 0.0889(18) Uani 0.622(5) 1 d G U P B 1
H87 H 0.486462 1.061620 0.889728 0.107 Uiso 0.622(5) 1 calc R U P B 1
C88 C 0.4102(3) 1.0002(4) 0.8044(2) 0.0847(18) Uani 0.622(5) 1 d G U P B 1
H88 H 0.484789 0.993605 0.790743 0.102 Uiso 0.622(5) 1 calc R U P B 1
C89 C 0.3000(4) 0.9695(3) 0.76561(16) 0.0642(14) Uani 0.622(5) 1 d G U P B 1
H89 H 0.299280 0.941933 0.725424 0.077 Uiso 0.622(5) 1 calc R U P B 1
C90 C 0.0718(6) 0.9455(5) 0.7488(4) 0.092(2) Uani 0.622(5) 1 d D U P B 1
H90A H 0.009376 0.949644 0.772896 0.138 Uiso 0.622(5) 1 calc R U P B 1
H90B H 0.070404 0.877436 0.725497 0.138 Uiso 0.622(5) 1 calc R U P B 1
H90C H 0.055236 0.986439 0.722994 0.138 Uiso 0.622(5) 1 calc R U P B 1
C91 C 0.3258(5) 1.0096(5) 0.8063(4) 0.0738(18) Uani 0.378(5) 1 d DG U P B 2
C96 C 0.2407(7) 0.9603(6) 0.7569(3) 0.078(2) Uani 0.378(5) 1 d DG U P B 2
H96 H 0.265513 0.938687 0.720480 0.094 Uiso 0.378(5) 1 calc R U P B 2
C95 C 0.1191(7) 0.9428(6) 0.7606(3) 0.092(3) Uani 0.378(5) 1 d G U P B 2
H95 H 0.060946 0.909150 0.726777 0.110 Uiso 0.378(5) 1 calc R U P B 2
C94 C 0.0828(5) 0.9745(5) 0.8138(4) 0.074(2) Uani 0.378(5) 1 d G U P B 2
H94 H -0.000267 0.962499 0.816368 0.089 Uiso 0.378(5) 1 calc R U P B 2
C93 C 0.1679(7) 1.0237(7) 0.8633(3) 0.101(3) Uani 0.378(5) 1 d G U P B 2
H93 H 0.143086 1.045386 0.899662 0.122 Uiso 0.378(5) 1 calc R U P B 2
C92 C 0.2895(6) 1.0413(7) 0.8596(3) 0.091(2) Uani 0.378(5) 1 d DG U P B 2
H92 H 0.347654 1.074925 0.893366 0.110 Uiso 0.378(5) 1 calc R U P B 2
C97 C 0.4593(10) 1.0285(12) 0.8097(8) 0.125(4) Uani 0.378(5) 1 d D U P B 2
H97A H 0.489226 0.969064 0.788101 0.188 Uiso 0.378(5) 1 calc R U P B 2
H97B H 0.500777 1.047549 0.850357 0.188 Uiso 0.378(5) 1 calc R U P B 2
H97C H 0.475989 1.081364 0.792869 0.188 Uiso 0.378(5) 1 calc R U P B 2

loop_
_atom_site_aniso_label
_atom_site_aniso_U_11
_atom_site_aniso_U_22
_atom_site_aniso_U_33
_atom_site_aniso_U_23
_atom_site_aniso_U_13
_atom_site_aniso_U_12
Pr1 0.02509(6) 0.02592(6) 0.02338(6) 0.00715(4) 0.00551(4) 0.00462(4)
Si1 0.0298(3) 0.0333(3) 0.0226(3) 0.0070(2) 0.0065(2) 0.0032(2)
Si2 0.0282(3) 0.0317(3) 0.0274(3) 0.0129(2) 0.0071(2) 0.0059(2)
Si3 0.0322(3) 0.0240(2) 0.0283(3) 0.0065(2) 0.0072(2) 0.0062(2)
O1 0.0325(7) 0.0429(8) 0.0232(7) 0.0081(6) 0.0035(6) 0.0010(6)
O2 0.0326(7) 0.0378(8) 0.0381(9) 0.0202(7) 0.0087(6) 0.0062(6)
O3 0.0338(8) 0.0303(7) 0.0366(8) 0.0035(6) 0.0080(6) 0.0090(6)
O4 0.0490(10) 0.0387(9) 0.0564(11) 0.0144(8) 0.0131(9) -0.0050(7)
O5 0.0395(9) 0.0456(9) 0.0511(11) 0.0166(8) 0.0205(8) 0.0139(7)
O6 0.0402(9) 0.0632(11) 0.0397(10) 0.0039(8) -0.0052(8) 0.0187(8)
C1 0.0212(9) 0.0294(9) 0.0261(10) 0.0067(8) 0.0045(7) 0.0034(7)
C2 0.0240(9) 0.0302(10) 0.0312(11) 0.0093(8) 0.0064(8) 0.0048(7)
C3 0.0217(9) 0.0322(10) 0.0279(10) 0.0098(8) 0.0051(8) 0.0029(7)
C4 0.0264(9) 0.0311(10) 0.0265(10) 0.0063(8) 0.0055(8) 0.0031(7)
C5 0.0236(9) 0.0285(9) 0.0293(10) 0.0077(8) 0.0046(8) 0.0050(7)
C6 0.0241(9) 0.0317(10) 0.0279(10) 0.0096(8) 0.0057(8) 0.0054(7)
C7 0.0284(10) 0.0273(9) 0.0283(10) 0.0069(8) 0.0037(8) 0.0068(7)
C8 0.0339(11) 0.0318(10) 0.0382(12) 0.0075(9) 0.0066(9) 0.0032(8)
C9 0.0427(13) 0.0317(11) 0.0453(14) 0.0016(10) -0.0023(11) -0.0010(9)
C10 0.0509(14) 0.0381(12) 0.0330(12) -0.0047(10) 0.0021(11) 0.0053(10)
C11 0.0406(12) 0.0420(12) 0.0289(11) 0.0047(9) 0.0066(9) 0.0070(9)
C12 0.0304(10) 0.0314(10) 0.0254(10) 0.0064(8) 0.0043(8) 0.0070(8)
C13 0.0345(11) 0.0433(12) 0.0291(11) 0.0068(9) 0.0093(9) 0.0043(9)
C14 0.0482(14) 0.0494(14) 0.0547(16) 0.0169(12) 0.0199(12) 0.0104(11)
C15 0.0595(18) 0.0587(18) 0.084(2) 0.0160(17) 0.0292(17) 0.0233(14)
C16 0.0556(18) 0.079(2) 0.074(2) 0.0127(18) 0.0386(17) 0.0203(16)
C17 0.0552(17) 0.076(2) 0.063(2) 0.0209(16) 0.0340(15) 0.0084(15)
C18 0.0474(14) 0.0541(15) 0.0450(15) 0.0168(12) 0.0201(12) 0.0058(11)
C19 0.0285(10) 0.0399(11) 0.0379(12) 0.0149(10) 0.0050(9) 0.0019(8)
C20 0.0489(14) 0.0557(15) 0.0409(14) 0.0182(12) -0.0009(11) 0.0039(11)
C21 0.0539(16) 0.075(2) 0.065(2) 0.0418(18) -0.0095(14) 0.0073(14)
C22 0.0410(14) 0.0637(19) 0.096(3) 0.0474(19) 0.0081(15) 0.0150(13)
C23 0.0519(16) 0.0421(14) 0.087(2) 0.0238(15) 0.0289(16) 0.0120(11)
C24 0.0450(13) 0.0402(12) 0.0469(14) 0.0157(11) 0.0157(11) 0.0053(10)
C25 0.0298(10) 0.0318(10) 0.0269(10) 0.0086(8) 0.0086(8) 0.0017(8)
C26 0.0343(11) 0.0421(12) 0.0377(12) 0.0129(10) 0.0145(10) 0.0078(9)
C27 0.0414(13) 0.0548(14) 0.0415(14) 0.0158(11) 0.0219(11) 0.0047(11)
C28 0.0492(14) 0.0581(15) 0.0387(13) 0.0252(12) 0.0195(11) 0.0047(11)
C29 0.0413(12) 0.0476(13) 0.0383(13) 0.0217(11) 0.0126(10) 0.0096(10)
C30 0.0331(10) 0.0337(10) 0.0294(11) 0.0125(9) 0.0103(8) 0.0045(8)
C31 0.0331(11) 0.0338(10) 0.0332(11) 0.0143(9) 0.0050(9) 0.0011(8)
C32 0.0468(14) 0.0628(16) 0.0362(13) 0.0104(12) 0.0048(11) 0.0137(12)
C33 0.0554(17) 0.081(2) 0.0340(14) 0.0094(14) -0.0021(12) 0.0038(15)
C34 0.0394(13) 0.0738(19) 0.0513(17) 0.0316(15) -0.0091(12) -0.0033(12)
C35 0.0354(12) 0.0536(15) 0.0613(18) 0.0232(13) -0.0019(12) 0.0094(11)
C36 0.0357(11) 0.0383(12) 0.0432(13) 0.0121(10) 0.0012(10) 0.0041(9)
C37 0.0264(10) 0.0384(11) 0.0328(11) 0.0105(9) 0.0051(8) 0.0059(8)
C38 0.0413(12) 0.0422(12) 0.0419(14) 0.0153(11) 0.0069(10) 0.0033(10)
C39 0.0535(15) 0.0370(13) 0.0598(18) 0.0122(12) 0.0024(13) -0.0004(11)
C40 0.0573(16) 0.0463(15) 0.0471(16) -0.0021(12) -0.0011(13) 0.0001(12)
C41 0.0623(17) 0.0542(15) 0.0349(14) 0.0053(12) 0.0052(12) 0.0058(13)
C42 0.0420(12) 0.0431(12) 0.0342(12) 0.0120(10) 0.0072(10) 0.0059(10)
C43 0.0317(10) 0.0307(10) 0.0294(10) 0.0108(8) 0.0093(8) 0.0101(8)
C44 0.0410(12) 0.0392(12) 0.0397(13) 0.0101(10) 0.0009(10) 0.0127(9)
C45 0.0523(15) 0.0483(14) 0.0544(16) 0.0220(13) 0.0011(12) 0.0217(12)
C46 0.0545(15) 0.0373(12) 0.0626(18) 0.0216(12) 0.0105(13) 0.0212(11)
C47 0.0426(12) 0.0289(11) 0.0506(15) 0.0108(10) 0.0091(11) 0.0104(9)
C48 0.0336(10) 0.0275(9) 0.0316(11) 0.0085(8) 0.0110(9) 0.0093(8)
C49 0.0345(11) 0.0281(10) 0.0388(12) 0.0064(9) 0.0096(9) 0.0062(8)
C50 0.0481(14) 0.0422(13) 0.0477(15) 0.0153(11) 0.0087(12) 0.0006(10)
C51 0.0564(16) 0.0452(14) 0.077(2) 0.0255(15) 0.0175(15) -0.0029(12)
C52 0.0492(16) 0.0435(14) 0.077(2) 0.0044(14) 0.0037(15) -0.0108(12)
C53 0.0530(16) 0.0473(15) 0.0561(18) 0.0029(13) -0.0041(13) -0.0036(12)
C54 0.0441(13) 0.0386(12) 0.0423(14) 0.0091(10) 0.0041(11) 0.0024(10)
C55 0.0362(11) 0.0321(10) 0.0281(11) 0.0069(8) 0.0039(9) 0.0000(8)
C56 0.0457(13) 0.0409(12) 0.0392(13) 0.0084(10) 0.0120(11) 0.0054(10)
C57 0.0518(15) 0.0586(16) 0.0439(15) 0.0082(12) 0.0192(12) -0.0008(12)
C58 0.0615(17) 0.0647(17) 0.0335(13) 0.0147(12) 0.0079(12) -0.0171(14)
C59 0.0619(16) 0.0477(14) 0.0379(14) 0.0199(12) -0.0044(12) -0.0095(12)
C60 0.0437(12) 0.0377(12) 0.0356(12) 0.0112(10) 0.0025(10) 0.0020(9)
C61 0.073(2) 0.0581(17) 0.063(2) 0.0309(16) 0.0073(16) -0.0100(15)
C62 0.110(3) 0.063(2) 0.111(4) 0.048(2) 0.007(3) -0.002(2)
C63 0.095(3) 0.0419(16) 0.105(3) 0.0167(18) 0.043(2) -0.0114(16)
C64 0.072(2) 0.0461(16) 0.075(2) 0.0108(15) 0.0054(17) -0.0105(14)
C65 0.071(2) 0.0662(19) 0.100(3) 0.0426(19) 0.056(2) 0.0284(16)
C66 0.0506(17) 0.078(2) 0.084(2) 0.0196(19) 0.0364(17) 0.0177(15)
C67 0.120(3) 0.074(2) 0.141(4) 0.052(3) 0.086(3) 0.064(2)
C68 0.070(2) 0.0454(15) 0.121(3) 0.0304(18) 0.055(2) 0.0194(14)
C69 0.038(3) 0.085(6) 0.052(4) 0.012(4) -0.005(3) 0.018(3)
C70 0.044(4) 0.060(5) 0.066(5) 0.024(4) -0.017(4) 0.006(4)
C71 0.055(5) 0.098(7) 0.041(4) 0.002(5) -0.006(4) 0.010(5)
C72 0.047(5) 0.070(6) 0.036(3) 0.017(4) 0.007(3) 0.025(4)
C73 0.053(4) 0.056(4) 0.057(3) 0.005(3) -0.011(3) 0.024(3)
C74 0.056(5) 0.103(7) 0.067(5) 0.011(5) -0.019(4) 0.012(5)
C75 0.058(5) 0.082(5) 0.044(4) 0.020(3) -0.005(4) -0.003(4)
C76 0.051(4) 0.071(5) 0.037(3) 0.009(3) 0.003(3) 0.014(4)
C77 0.0567(19) 0.0668(17) 0.125(3) 0.0190(17) -0.009(2) 0.0180(15)
C78 0.078(2) 0.0605(16) 0.139(3) 0.0193(19) -0.017(3) 0.0173(17)
C79 0.094(3) 0.091(3) 0.136(3) 0.006(2) -0.017(3) 0.020(2)
C80 0.084(3) 0.132(3) 0.147(4) 0.033(3) -0.002(3) 0.025(3)
C81 0.068(2) 0.121(3) 0.160(4) 0.046(3) 0.008(3) 0.003(3)
C82 0.060(2) 0.065(2) 0.151(3) 0.027(2) -0.012(2) 0.0054(16)
C83 0.108(4) 0.128(4) 0.137(3) 0.031(3) 0.020(3) 0.063(3)
C84 0.058(2) 0.047(2) 0.108(3) 0.027(2) 0.019(2) 0.0106(19)
C85 0.085(3) 0.076(3) 0.093(4) 0.011(3) 0.042(3) 0.032(3)
C86 0.110(4) 0.104(4) 0.114(4) 0.002(4) 0.023(4) 0.027(3)
C87 0.080(3) 0.073(3) 0.100(4) 0.005(3) 0.010(3) 0.018(3)
C88 0.064(4) 0.067(3) 0.116(4) 0.019(3) 0.013(3) 0.005(3)
C89 0.054(3) 0.058(3) 0.082(3) 0.016(2) 0.026(3) 0.001(2)
C90 0.058(3) 0.047(3) 0.153(6) 0.013(4) -0.001(4) 0.009(3)
C91 0.066(3) 0.055(3) 0.105(4) 0.025(3) 0.023(3) 0.016(3)
C96 0.084(5) 0.067(4) 0.095(4) 0.025(4) 0.043(4) 0.020(4)
C95 0.084(6) 0.056(4) 0.125(6) 0.031(4) -0.020(5) 0.015(4)
C94 0.064(4) 0.048(3) 0.119(5) 0.034(3) 0.024(4) 0.011(3)
C93 0.101(4) 0.088(4) 0.113(5) 0.018(4) 0.033(4) 0.016(4)
C92 0.092(4) 0.081(4) 0.101(4) 0.024(4) 0.021(4) 0.016(4)
C97 0.104(8) 0.097(8) 0.162(9) 0.025(7) 0.011(7) 0.014(7)

loop_
_atom_type_symbol
_atom_type_description
_atom_type_scat_dispersion_real
_atom_type_scat_dispersion_imag
_atom_type_scat_source
C C 0.0181 0.0091 'International Tables Vol C Tables 4.2.6.8 and 6.1.1.4'
H H 0.0000 0.0000 'International Tables Vol C Tables 4.2.6.8 and 6.1.1.4'
O O 0.0492 0.0322 'International Tables Vol C Tables 4.2.6.8 and 6.1.1.4'
Pr Pr -2.4164 10.2820 'International Tables Vol C Tables 4.2.6.8 and 6.1.1.4'
Si Si 0.2541 0.3302 'International Tables Vol C Tables 4.2.6.8 and 6.1.1.4'

loop_
_exptl_crystal_face_index_h
_exptl_crystal_face_index_k
_exptl_crystal_face_index_l
_exptl_crystal_face_perp_dist
2 1 -2 0.0396
-2 -1 2 0.0547
-1 0 -1 0.0686
2 1 2 0.0456
-2 -1 -1 0.0602
2 1 -1 0.0413
0 2 1 0.0225
-1 2 2 0.0366
1 2 0 0.0325
-3 -8 -2 0.0466
1 0 -1 0.0463
0 1 -1 0.0338
0 -1 1 0.0551
1 -2 2 0.0498
-1 2 -2 0.0482
1 1 -2 0.0403
0 6 -14 0.0508
6 -3 8 0.0459
2 1 -15 0.0529
6 3 -10 0.0426
2 -4 -12 0.0515
-3 3 12 0.0503
0 -1 0 0.0399
0 1 0 0.0177
1 -1 1 0.0396
-4 -4 14 0.0568
2 -2 15 0.0462

loop_
_geom_angle_atom_site_label_1
_geom_angle_atom_site_label_2
_geom_angle_atom_site_label_3
_geom_angle
_geom_angle_site_symmetry_1
_geom_angle_site_symmetry_3
_geom_angle_publ_flag
O1 Pr1 O4 87.62(6) . . ?
O1 Pr1 O5 85.67(6) . . ?
O1 Pr1 O6 157.80(6) . . ?
O2 Pr1 O1 102.72(6) . . ?
O2 Pr1 O3 100.06(6) . . ?
O2 Pr1 O4 164.14(6) . . ?
O2 Pr1 O5 90.02(5) . . ?
O2 Pr1 O6 88.90(6) . . ?
O3 Pr1 O1 110.74(6) . . ?
O3 Pr1 O4 87.17(6) . . ?
O3 Pr1 O5 157.97(6) . . ?
O3 Pr1 O6 85.24(6) . . ?
O5 Pr1 O4 78.68(6) . . ?
O5 Pr1 O6 75.35(6) . . ?
O6 Pr1 O4 77.57(7) . . ?
O1 Si1 C12 113.72(9) . . ?
O1 Si1 C13 109.38(10) . . ?
O1 Si1 C19 109.77(10) . . ?
C13 Si1 C12 105.03(10) . . ?
C19 Si1 C12 108.90(10) . . ?
C19 Si1 C13 109.91(11) . . ?
O2 Si2 C30 113.86(9) . . ?
O2 Si2 C31 108.45(9) . . ?
O2 Si2 C37 110.47(10) . . ?
C31 Si2 C30 106.75(10) . . ?
C31 Si2 C37 108.61(10) . . ?
C37 Si2 C30 108.53(10) . . ?
O3 Si3 C48 112.01(9) . . ?
O3 Si3 C49 109.26(9) . . ?
O3 Si3 C55 112.26(10) . . ?
C49 Si3 C48 109.85(10) . . ?
C55 Si3 C48 108.08(10) . . ?
C55 Si3 C49 105.13(10) . . ?
Si1 O1 Pr1 178.49(10) . . ?
Si2 O2 Pr1 178.01(10) . . ?
Si3 O3 Pr1 175.92(10) . . ?
C61 O4 Pr1 127.35(17) . . ?
C61 O4 C64 107.7(2) . . ?
C64 O4 Pr1 122.89(19) . . ?
C65 O5 Pr1 121.80(16) . . ?
C68 O5 Pr1 125.43(15) . . ?
C68 O5 C65 107.6(2) . . ?
C69 O6 Pr1 130.0(3) . . ?
C72 O6 Pr1 119.8(5) . . ?
C72 O6 C69 109.3(5) . . ?
C73 O6 Pr1 122.1(3) . . ?
C76 O6 Pr1 123.4(5) . . ?
C76 O6 C73 108.4(5) . . ?
C2 C1 C6 119.01(19) . . ?
C2 C1 C7 120.48(18) . . ?
C6 C1 C7 120.36(18) . . ?
C1 C2 C3 120.89(19) . . ?
C2 C3 C4 119.26(19) . . ?
C2 C3 C25 119.81(18) . . ?
C4 C3 C25 120.87(19) . . ?
C3 C4 C5 120.64(19) . . ?
C4 C5 C43 121.08(19) . . ?
C6 C5 C4 118.87(18) . . ?
C6 C5 C43 119.98(19) . . ?
C5 C6 C1 121.22(19) . . ?
C8 C7 C1 116.92(19) . . ?
C8 C7 C12 120.0(2) . . ?
C12 C7 C1 123.05(18) . . ?
C9 C8 C7 121.2(2) . . ?
C10 C9 C8 119.7(2) . . ?
C9 C10 C11 119.7(2) . . ?
C10 C11 C12 122.3(2) . . ?
C7 C12 Si1 125.25(16) . . ?
C11 C12 Si1 117.63(16) . . ?
C11 C12 C7 117.1(2) . . ?
C14 C13 Si1 119.84(18) . . ?
C14 C13 C18 116.8(2) . . ?
C18 C13 Si1 123.00(19) . . ?
C15 C14 C13 122.2(3) . . ?
C16 C15 C14 119.3(3) . . ?
C17 C16 C15 120.2(3) . . ?
C16 C17 C18 120.0(3) . . ?
C17 C18 C13 121.5(3) . . ?
C20 C19 Si1 123.1(2) . . ?
C24 C19 Si1 120.21(19) . . ?
C24 C19 C20 116.6(2) . . ?
C21 C20 C19 121.1(3) . . ?
C22 C21 C20 121.1(3) . . ?
C21 C22 C23 119.5(3) . . ?
C22 C23 C24 119.9(3) . . ?
C19 C24 C23 121.7(3) . . ?
C26 C25 C3 117.56(19) . . ?
C26 C25 C30 119.7(2) . . ?
C30 C25 C3 122.70(18) . . ?
C27 C26 C25 121.3(2) . . ?
C28 C27 C26 119.6(2) . . ?
C27 C28 C29 119.8(2) . . ?
C28 C29 C30 122.3(2) . . ?
C25 C30 Si2 125.31(16) . . ?
C29 C30 Si2 117.38(17) . . ?
C29 C30 C25 117.29(19) . . ?
C32 C31 Si2 121.90(18) . . ?
C36 C31 Si2 120.92(18) . . ?
C36 C31 C32 116.6(2) . . ?
C33 C32 C31 121.9(3) . . ?
C34 C33 C32 120.0(3) . . ?
C35 C34 C33 119.4(3) . . ?
C34 C35 C36 120.4(3) . . ?
C31 C36 C35 121.7(2) . . ?
C38 C37 Si2 122.82(18) . . ?
C42 C37 Si2 119.88(18) . . ?
C42 C37 C38 117.2(2) . . ?
C39 C38 C37 121.3(2) . . ?
C38 C39 C40 120.3(3) . . ?
C41 C40 C39 119.5(3) . . ?
C40 C41 C42 120.0(3) . . ?
C41 C42 C37 121.6(2) . . ?
C44 C43 C5 117.1(2) . . ?
C44 C43 C48 119.7(2) . . ?
C48 C43 C5 123.16(19) . . ?
C45 C44 C43 121.5(2) . . ?
C46 C45 C44 119.5(2) . . ?
C45 C46 C47 119.7(2) . . ?
C46 C47 C48 122.3(2) . . ?
C43 C48 Si3 123.51(15) . . ?
C47 C48 Si3 119.17(18) . . ?
C47 C48 C43 117.2(2) . . ?
C50 C49 Si3 123.61(19) . . ?
C50 C49 C54 116.5(2) . . ?
C54 C49 Si3 119.38(18) . . ?
C51 C50 C49 121.7(3) . . ?
C52 C51 C50 120.2(3) . . ?
C53 C52 C51 119.5(3) . . ?
C52 C53 C54 120.1(3) . . ?
C53 C54 C49 122.0(3) . . ?
C56 C55 Si3 119.94(18) . . ?
C60 C55 Si3 122.48(18) . . ?
C60 C55 C56 117.6(2) . . ?
C57 C56 C55 121.2(3) . . ?
C58 C57 C56 120.2(3) . . ?
C59 C58 C57 120.0(2) . . ?
C58 C59 C60 119.7(3) . . ?
C55 C60 C59 121.4(2) . . ?
O4 C61 C62 105.2(3) . . ?
C61 C62 C63 103.2(3) . . ?
C62 C63 C64 104.4(3) . . ?
O4 C64 C63 106.7(3) . . ?
O5 C65 C66 108.4(3) . . ?
C65 C66 C67 106.2(3) . . ?
C68 C67 C66 108.4(3) . . ?
O5 C68 C67 108.1(3) . . ?
O6 C69 C70 99.2(7) . . ?
C69 C70 C71 95.0(10) . . ?
C70 C71 C72 96.6(10) . . ?
O6 C72 C71 102.3(9) . . ?
O6 C73 C74 104.5(7) . . ?
C75 C74 C73 96.9(10) . . ?
C74 C75 C76 101.8(11) . . ?
O6 C76 C75 104.2(8) . . ?
C78 C77 C82 117.7(5) . . ?
C78 C77 C83 120.4(5) . . ?
C82 C77 C83 121.9(5) . . ?
C79 C78 C77 120.5(6) . . ?
C78 C79 C80 122.5(6) . . ?
C81 C80 C79 115.9(7) . . ?
C80 C81 C82 122.8(7) . . ?
C81 C82 C77 120.6(5) . . ?
C85 C84 C89 120.0 . . ?
C85 C84 C90 116.1(5) . . ?
C89 C84 C90 123.8(5) . . ?
C86 C85 C84 120.0 . . ?
C85 C86 C87 120.0 . . ?
C88 C87 C86 120.0 . . ?
C87 C88 C89 120.0 . . ?
C88 C89 C84 120.0 . . ?
C96 C91 C92 120.0 . . ?
C96 C91 C97 126.1(7) . . ?
C92 C91 C97 113.8(8) . . ?
C95 C96 C91 120.0 . . ?
C94 C95 C96 120.0 . . ?
C95 C94 C93 120.0 . . ?
C94 C93 C92 120.0 . . ?
C93 C92 C91 120.0 . . ?

loop_
_geom_bond_atom_site_label_1
_geom_bond_atom_site_label_2
_geom_bond_distance
_geom_bond_site_symmetry_2
_geom_bond_publ_flag
Pr1 O1 2.2102(15) . ?
Pr1 O2 2.2024(14) . ?
Pr1 O3 2.2069(14) . ?
Pr1 O4 2.6076(17) . ?
Pr1 O5 2.5771(16) . ?
Pr1 O6 2.6040(18) . ?
Si1 O1 1.5906(16) . ?
Si1 C12 1.901(2) . ?
Si1 C13 1.884(2) . ?
Si1 C19 1.877(2) . ?
Si2 O2 1.5929(15) . ?
Si2 C30 1.897(2) . ?
Si2 C31 1.887(2) . ?
Si2 C37 1.889(2) . ?
Si3 O3 1.5908(15) . ?
Si3 C48 1.895(2) . ?
Si3 C49 1.887(2) . ?
Si3 C55 1.884(2) . ?
O4 C61 1.439(4) . ?
O4 C64 1.440(4) . ?
O5 C65 1.437(3) . ?
O5 C68 1.431(3) . ?
O6 C69 1.475(6) . ?
O6 C72 1.441(9) . ?
O6 C73 1.458(6) . ?
O6 C76 1.438(9) . ?
C1 C2 1.391(3) . ?
C1 C6 1.398(3) . ?
C1 C7 1.489(3) . ?
C2 C3 1.394(3) . ?
C3 C4 1.399(3) . ?
C3 C25 1.490(3) . ?
C4 C5 1.399(3) . ?
C5 C6 1.392(3) . ?
C5 C43 1.495(3) . ?
C7 C8 1.401(3) . ?
C7 C12 1.407(3) . ?
C8 C9 1.382(3) . ?
C9 C10 1.374(4) . ?
C10 C11 1.388(4) . ?
C11 C12 1.405(3) . ?
C13 C14 1.385(4) . ?
C13 C18 1.398(3) . ?
C14 C15 1.385(4) . ?
C15 C16 1.383(5) . ?
C16 C17 1.364(5) . ?
C17 C18 1.388(4) . ?
C19 C20 1.401(4) . ?
C19 C24 1.393(4) . ?
C20 C21 1.384(4) . ?
C21 C22 1.361(5) . ?
C22 C23 1.374(5) . ?
C23 C24 1.394(4) . ?
C25 C26 1.403(3) . ?
C25 C30 1.407(3) . ?
C26 C27 1.384(3) . ?
C27 C28 1.372(4) . ?
C28 C29 1.390(3) . ?
C29 C30 1.402(3) . ?
C31 C32 1.395(4) . ?
C31 C36 1.389(3) . ?
C32 C33 1.385(4) . ?
C33 C34 1.383(5) . ?
C34 C35 1.367(4) . ?
C35 C36 1.392(4) . ?
C37 C38 1.403(3) . ?
C37 C42 1.396(3) . ?
C38 C39 1.385(4) . ?
C39 C40 1.386(4) . ?
C40 C41 1.384(4) . ?
C41 C42 1.388(4) . ?
C43 C44 1.394(3) . ?
C43 C48 1.420(3) . ?
C44 C45 1.386(4) . ?
C45 C46 1.380(4) . ?
C46 C47 1.391(4) . ?
C47 C48 1.400(3) . ?
C49 C50 1.394(3) . ?
C49 C54 1.396(4) . ?
C50 C51 1.393(4) . ?
C51 C52 1.380(5) . ?
C52 C53 1.373(5) . ?
C53 C54 1.391(4) . ?
C55 C56 1.396(3) . ?
C55 C60 1.389(3) . ?
C56 C57 1.384(4) . ?
C57 C58 1.377(5) . ?
C58 C59 1.376(5) . ?
C59 C60 1.394(4) . ?
C61 C62 1.480(5) . ?
C62 C63 1.508(6) . ?
C63 C64 1.516(5) . ?
C65 C66 1.450(4) . ?
C66 C67 1.453(5) . ?
C67 C68 1.436(5) . ?
C69 C70 1.535(11) . ?
C70 C71 1.548(12) . ?
C71 C72 1.553(11) . ?
C73 C74 1.526(10) . ?
C74 C75 1.522(12) . ?
C75 C76 1.543(11) . ?
C77 C78 1.381(6) . ?
C77 C82 1.382(7) . ?
C77 C83 1.462(7) . ?
C78 C79 1.346(8) . ?
C79 C80 1.416(9) . ?
C80 C81 1.337(8) . ?
C81 C82 1.380(8) . ?
C84 C85 1.3900 . ?
C84 C89 1.3900 . ?
C84 C90 1.450(7) . ?
C85 C86 1.3900 . ?
C86 C87 1.3900 . ?
C87 C88 1.3900 . ?
C88 C89 1.3900 . ?
C91 C96 1.3900 . ?
C91 C92 1.3900 . ?
C91 C97 1.487(10) . ?
C96 C95 1.3900 . ?
C95 C94 1.3900 . ?
C94 C93 1.3900 . ?
C93 C92 1.3900 . ?

loop_
_geom_torsion_atom_site_label_1
_geom_torsion_atom_site_label_2
_geom_torsion_atom_site_label_3
_geom_torsion_atom_site_label_4
_geom_torsion
_geom_torsion_site_symmetry_1
_geom_torsion_site_symmetry_2
_geom_torsion_site_symmetry_3
_geom_torsion_site_symmetry_4
_geom_torsion_publ_flag
Pr1 O4 C61 C62 -132.4(3) . . . . ?
Pr1 O4 C64 C63 151.0(2) . . . . ?
Pr1 O5 C65 C66 167.2(2) . . . . ?
Pr1 O5 C68 C67 -163.0(3) . . . . ?
Pr1 O6 C69 C70 140.4(5) . . . . ?
Pr1 O6 C72 C71 -178.7(7) . . . . ?
Pr1 O6 C73 C74 178.6(7) . . . . ?
Pr1 O6 C76 C75 -147.8(6) . . . . ?
Si1 C13 C14 C15 173.0(3) . . . . ?
Si1 C13 C18 C17 -172.3(2) . . . . ?
Si1 C19 C20 C21 -177.2(2) . . . . ?
Si1 C19 C24 C23 176.3(2) . . . . ?
Si2 C31 C32 C33 171.7(2) . . . . ?
Si2 C31 C36 C35 -171.89(19) . . . . ?
Si2 C37 C38 C39 -176.8(2) . . . . ?
Si2 C37 C42 C41 176.7(2) . . . . ?
Si3 C49 C50 C51 172.7(2) . . . . ?
Si3 C49 C54 C53 -172.1(2) . . . . ?
Si3 C55 C56 C57 -178.5(2) . . . . ?
Si3 C55 C60 C59 178.19(19) . . . . ?
O1 Si1 C13 C14 -71.7(2) . . . . ?
O1 Si1 C13 C18 101.1(2) . . . . ?
O1 Si1 C19 C20 -171.04(19) . . . . ?
O1 Si1 C19 C24 12.7(2) . . . . ?
O2 Si2 C30 C25 -30.8(2) . . . . ?
O2 Si2 C30 C29 147.99(18) . . . . ?
O2 Si2 C31 C32 -78.4(2) . . . . ?
O2 Si2 C31 C36 92.23(19) . . . . ?
O2 Si2 C37 C38 -171.43(18) . . . . ?
O2 Si2 C37 C42 12.1(2) . . . . ?
O3 Si3 C48 C43 -38.8(2) . . . . ?
O3 Si3 C48 C47 137.19(18) . . . . ?
O3 Si3 C49 C50 -77.2(2) . . . . ?
O3 Si3 C49 C54 94.4(2) . . . . ?
O3 Si3 C55 C56 174.27(18) . . . . ?
O3 Si3 C55 C60 -3.8(2) . . . . ?
O4 C61 C62 C63 -36.1(4) . . . . ?
O5 C65 C66 C67 -10.0(5) . . . . ?
O6 C69 C70 C71 53.2(11) . . . . ?
O6 C73 C74 C75 -44.4(13) . . . . ?
C1 C2 C3 C4 -1.9(3) . . . . ?
C1 C2 C3 C25 -179.18(18) . . . . ?
C1 C7 C8 C9 -175.7(2) . . . . ?
C1 C7 C12 Si1 -6.3(3) . . . . ?
C1 C7 C12 C11 175.90(19) . . . . ?
C2 C1 C6 C5 2.3(3) . . . . ?
C2 C1 C7 C8 -52.8(3) . . . . ?
C2 C1 C7 C12 129.4(2) . . . . ?
C2 C3 C4 C5 3.9(3) . . . . ?
C2 C3 C25 C26 120.7(2) . . . . ?
C2 C3 C25 C30 -57.0(3) . . . . ?
C3 C4 C5 C6 -2.8(3) . . . . ?
C3 C4 C5 C43 -179.77(18) . . . . ?
C3 C25 C26 C27 -175.6(2) . . . . ?
C3 C25 C30 Si2 -5.7(3) . . . . ?
C3 C25 C30 C29 175.6(2) . . . . ?
C4 C3 C25 C26 -56.5(3) . . . . ?
C4 C3 C25 C30 125.8(2) . . . . ?
C4 C5 C6 C1 -0.4(3) . . . . ?
C4 C5 C43 C44 127.6(2) . . . . ?
C4 C5 C43 C48 -52.2(3) . . . . ?
C5 C43 C44 C45 -179.0(2) . . . . ?
C5 C43 C48 Si3 -6.6(3) . . . . ?
C5 C43 C48 C47 177.3(2) . . . . ?
C6 C1 C2 C3 -1.2(3) . . . . ?
C6 C1 C7 C8 122.6(2) . . . . ?
C6 C1 C7 C12 -55.1(3) . . . . ?
C6 C5 C43 C44 -49.4(3) . . . . ?
C6 C5 C43 C48 130.8(2) . . . . ?
C7 C1 C2 C3 174.37(18) . . . . ?
C7 C1 C6 C5 -173.23(18) . . . . ?
C7 C8 C9 C10 -0.6(4) . . . . ?
C8 C7 C12 Si1 176.00(16) . . . . ?
C8 C7 C12 C11 -1.8(3) . . . . ?
C8 C9 C10 C11 -1.1(4) . . . . ?
C9 C10 C11 C12 1.3(4) . . . . ?
C10 C11 C12 Si1 -177.8(2) . . . . ?
C10 C11 C12 C7 0.1(3) . . . . ?
C12 Si1 C13 C14 50.7(2) . . . . ?
C12 Si1 C13 C18 -136.5(2) . . . . ?
C12 Si1 C19 C20 63.9(2) . . . . ?
C12 Si1 C19 C24 -112.43(19) . . . . ?
C12 C7 C8 C9 2.1(3) . . . . ?
C13 Si1 C19 C20 -50.7(2) . . . . ?
C13 Si1 C19 C24 133.01(19) . . . . ?
C13 C14 C15 C16 -0.3(5) . . . . ?
C14 C13 C18 C17 0.7(4) . . . . ?
C14 C15 C16 C17 0.4(6) . . . . ?
C15 C16 C17 C18 0.1(6) . . . . ?
C16 C17 C18 C13 -0.7(5) . . . . ?
C18 C13 C14 C15 -0.2(4) . . . . ?
C19 Si1 C13 C14 167.7(2) . . . . ?
C19 Si1 C13 C18 -19.5(2) . . . . ?
C19 C20 C21 C22 1.0(5) . . . . ?
C20 C19 C24 C23 -0.2(4) . . . . ?
C20 C21 C22 C23 -0.3(5) . . . . ?
C21 C22 C23 C24 -0.7(4) . . . . ?
C22 C23 C24 C19 1.0(4) . . . . ?
C24 C19 C20 C21 -0.8(4) . . . . ?
C25 C3 C4 C5 -178.86(18) . . . . ?
C25 C26 C27 C28 -0.6(4) . . . . ?
C26 C25 C30 Si2 176.64(17) . . . . ?
C26 C25 C30 C29 -2.1(3) . . . . ?
C26 C27 C28 C29 -0.9(4) . . . . ?
C27 C28 C29 C30 0.9(4) . . . . ?
C28 C29 C30 Si2 -178.3(2) . . . . ?
C28 C29 C30 C25 0.6(4) . . . . ?
C30 Si2 C31 C32 44.7(2) . . . . ?
C30 Si2 C31 C36 -144.70(18) . . . . ?
C30 Si2 C37 C38 63.1(2) . . . . ?
C30 Si2 C37 C42 -113.39(19) . . . . ?
C30 C25 C26 C27 2.2(3) . . . . ?
C31 Si2 C30 C25 -150.42(19) . . . . ?
C31 Si2 C30 C29 28.4(2) . . . . ?
C31 Si2 C37 C38 -52.6(2) . . . . ?
C31 Si2 C37 C42 130.92(18) . . . . ?
C31 C32 C33 C34 -0.2(5) . . . . ?
C32 C31 C36 C35 -0.8(4) . . . . ?
C32 C33 C34 C35 -0.3(5) . . . . ?
C33 C34 C35 C36 0.1(4) . . . . ?
C34 C35 C36 C31 0.4(4) . . . . ?
C36 C31 C32 C33 0.7(4) . . . . ?
C37 Si2 C30 C25 92.7(2) . . . . ?
C37 Si2 C30 C29 -88.5(2) . . . . ?
C37 Si2 C31 C32 161.5(2) . . . . ?
C37 Si2 C31 C36 -27.9(2) . . . . ?
C37 C38 C39 C40 0.3(4) . . . . ?
C38 C37 C42 C41 0.1(4) . . . . ?
C38 C39 C40 C41 -0.4(4) . . . . ?
C39 C40 C41 C42 0.3(5) . . . . ?
C40 C41 C42 C37 -0.1(4) . . . . ?
C42 C37 C38 C39 -0.2(4) . . . . ?
C43 C5 C6 C1 176.69(18) . . . . ?
C43 C44 C45 C46 1.3(4) . . . . ?
C44 C43 C48 Si3 173.62(17) . . . . ?
C44 C43 C48 C47 -2.5(3) . . . . ?
C44 C45 C46 C47 -1.8(4) . . . . ?
C45 C46 C47 C48 0.1(4) . . . . ?
C46 C47 C48 Si3 -174.2(2) . . . . ?
C46 C47 C48 C43 2.0(4) . . . . ?
C48 Si3 C49 C50 46.0(2) . . . . ?
C48 Si3 C49 C54 -142.37(18) . . . . ?
C48 Si3 C55 C56 50.2(2) . . . . ?
C48 Si3 C55 C60 -127.83(19) . . . . ?
C48 C43 C44 C45 0.9(4) . . . . ?
C49 Si3 C48 C43 -160.44(17) . . . . ?
C49 Si3 C48 C47 15.6(2) . . . . ?
C49 Si3 C55 C56 -67.0(2) . . . . ?
C49 Si3 C55 C60 114.9(2) . . . . ?
C49 C50 C51 C52 -0.9(5) . . . . ?
C50 C49 C54 C53 0.1(4) . . . . ?
C50 C51 C52 C53 -0.1(5) . . . . ?
C51 C52 C53 C54 1.0(5) . . . . ?
C52 C53 C54 C49 -1.0(4) . . . . ?
C54 C49 C50 C51 0.9(4) . . . . ?
C55 Si3 C48 C43 85.37(19) . . . . ?
C55 Si3 C48 C47 -98.63(19) . . . . ?
C55 Si3 C49 C50 162.1(2) . . . . ?
C55 Si3 C49 C54 -26.3(2) . . . . ?
C55 C56 C57 C58 0.1(4) . . . . ?
C56 C55 C60 C59 0.1(4) . . . . ?
C56 C57 C58 C59 0.4(4) . . . . ?
C57 C58 C59 C60 -0.7(4) . . . . ?
C58 C59 C60 C55 0.4(4) . . . . ?
C60 C55 C56 C57 -0.3(4) . . . . ?
C61 O4 C64 C63 -13.9(4) . . . . ?
C61 C62 C63 C64 27.0(4) . . . . ?
C62 C63 C64 O4 -8.6(4) . . . . ?
C64 O4 C61 C62 31.6(4) . . . . ?
C65 O5 C68 C67 -8.3(5) . . . . ?
C65 C66 C67 C68 4.8(6) . . . . ?
C66 C67 C68 O5 2.1(6) . . . . ?
C68 O5 C65 C66 11.4(4) . . . . ?
C69 O6 C72 C71 -8.2(10) . . . . ?
C69 C70 C71 C72 -57.6(13) . . . . ?
C70 C71 C72 O6 41.4(13) . . . . ?
C72 O6 C69 C70 -28.8(9) . . . . ?
C73 O6 C76 C75 5.1(9) . . . . ?
C73 C74 C75 C76 46.4(15) . . . . ?
C74 C75 C76 O6 -33.5(13) . . . . ?
C76 O6 C73 C74 25.3(10) . . . . ?
C77 C78 C79 C80 1.6(8) . . . . ?
C78 C77 C82 C81 0.9(6) . . . . ?
C78 C79 C80 C81 -0.1(8) . . . . ?
C79 C80 C81 C82 -0.9(8) . . . . ?
C80 C81 C82 C77 0.5(8) . . . . ?
C82 C77 C78 C79 -1.9(6) . . . . ?
C83 C77 C78 C79 179.0(5) . . . . ?
C83 C77 C82 C81 180.0(4) . . . . ?
C84 C85 C86 C87 0.0 . . . . ?
C85 C84 C89 C88 0.0 . . . . ?
C85 C86 C87 C88 0.0 . . . . ?
C86 C87 C88 C89 0.0 . . . . ?
C87 C88 C89 C84 0.0 . . . . ?
C89 C84 C85 C86 0.0 . . . . ?
C90 C84 C85 C86 177.4(5) . . . . ?
C90 C84 C89 C88 -177.2(5) . . . . ?
C91 C96 C95 C94 0.0 . . . . ?
C96 C91 C92 C93 0.0 . . . . ?
C96 C95 C94 C93 0.0 . . . . ?
C95 C94 C93 C92 0.0 . . . . ?
C94 C93 C92 C91 0.0 . . . . ?
C92 C91 C96 C95 0.0 . . . . ?
C97 C91 C96 C95 176.2(11) . . . . ?
C97 C91 C92 C93 -176.7(9) . . . . ?

loop_
_exptl_oxdiff_crystal_face_indexfrac_h
_exptl_oxdiff_crystal_face_indexfrac_k
_exptl_oxdiff_crystal_face_indexfrac_l
_exptl_oxdiff_crystal_face_x
_exptl_oxdiff_crystal_face_y
_exptl_oxdiff_crystal_face_z
2.0002 0.9997 -1.9972 -0.0339 0.0164 -0.3038
-2.0002 -0.9997 1.9972 0.0339 -0.0164 0.3038
-1.0001 -0.0006 -1.0001 -0.0903 0.0585 0.1271
2.0001 1.0009 2.0000 0.2300 -0.0238 -0.2939
-2.0001 -1.0006 -1.0007 -0.1640 0.0138 0.2963
2.0002 1.0000 -0.9979 0.0321 0.0063 -0.3013
-0.0003 1.9999 0.9988 0.1645 0.1762 -0.0770
-1.0005 1.9999 1.9973 0.2061 0.2146 0.0551
0.9998 1.9999 0.0004 0.1230 0.1378 -0.2090
-2.5434 -7.5656 -1.5314 -0.5360 -0.5660 0.6263
1.0002 -0.0000 -0.9985 -0.0416 -0.0384 -0.1320
-0.0001 0.9995 -0.9995 -0.0167 0.1032 -0.0422
0.0001 -0.9995 0.9995 0.0167 -0.1032 0.0422
1.0004 -1.9987 1.9999 0.0577 -0.2548 -0.0451
-1.0004 1.9987 -1.9999 -0.0577 0.2548 0.0451
1.0000 0.9995 -1.9980 -0.0583 0.0648 -0.1742
0.4470 6.3564 -14.1573 -0.6099 0.7130 -0.3459
5.5175 -2.9059 8.1650 0.5296 -0.6201 -0.5787
1.6259 0.5169 -15.4538 -0.9548 0.1251 -0.2697
6.0991 2.6215 -10.1168 -0.3901 0.0507 -0.9194
2.2133 -4.1650 -11.5415 -0.9132 -0.3789 -0.1499
-3.2866 3.4789 11.8854 0.8760 0.3635 0.3170
0.0002 -0.9998 0.0002 -0.0493 -0.0931 0.0397
-0.0002 0.9998 -0.0002 0.0493 0.0931 -0.0397
1.0003 -0.9992 1.0004 0.0411 -0.1516 -0.0873
-3.7594 -4.4562 13.9578 0.6099 -0.3736 0.6989
1.6919 -2.1372 14.5893 0.8985 -0.4280 -0.0978
